data_7062178
loop_
_publ_author_name
'Kumar, Mahesh'
'Vishwakarma, Ramesh Kumar'
Preeti,
'Singh, Krishna Nand'

_publ_section_title
;
 Visible-light-mediated C(sp3)--H functionalization of alkyl arylacetates:
 an easy approach to S-benzyl dithiocarbamate acetates
;
_journal_issue 5
_journal_name_full 'New Journal of Chemistry'
_journal_page_first 2412
_journal_page_last 2416
_journal_paper_doi 10.1039/D2NJ05285G
_journal_volume 47
_journal_year 2023
_chemical_formula_sum 'C19 H21 N O2 S2'
_chemical_formula_weight 359.49
_space_group_crystal_system monoclinic
_space_group_IT_number 14
_space_group_name_Hall '-P 2ybc'
_space_group_name_H-M_alt 'P 1 21/c 1'
_atom_sites_solution_hydrogens geom
_audit_creation_method SHELXL-2018/3
_audit_update_record
;
2022-09-22 deposited with the CCDC.	2022-12-22 downloaded from the CCDC.
;
_cell_angle_alpha 90
_cell_angle_beta 104.502(2)
_cell_angle_gamma 90
_cell_formula_units_Z 4
_cell_length_a 15.3229(3)
_cell_length_b 8.7687(2)
_cell_length_c 13.8326(3)
_cell_measurement_reflns_used 11346
_cell_measurement_temperature 293(2)
_cell_measurement_theta_max 67.9430
_cell_measurement_theta_min 2.9640
_cell_volume 1799.36(7)
_computing_structure_refinement 'SHELXL-2018/3 (Sheldrick, 2018)'
_computing_structure_solution 'SHELXT 2018/2 (Sheldrick, 2018)'
_diffrn_ambient_temperature 293(2)
_diffrn_measured_fraction_theta_full 0.997
_diffrn_measured_fraction_theta_max 0.991
_diffrn_measurement_device_type 'XtaLAB Synergy, Dualflex, HyPix3000'
_diffrn_measurement_method '\w scans'
_diffrn_radiation_type CuK\a
_diffrn_radiation_wavelength 1.54184
_diffrn_reflns_av_R_equivalents 0.0252
_diffrn_reflns_av_unetI/netI 0.0154
_diffrn_reflns_Laue_measured_fraction_full 0.997
_diffrn_reflns_Laue_measured_fraction_max 0.991
_diffrn_reflns_limit_h_max 17
_diffrn_reflns_limit_h_min -18
_diffrn_reflns_limit_k_max 10
_diffrn_reflns_limit_k_min -10
_diffrn_reflns_limit_l_max 16
_diffrn_reflns_limit_l_min -13
_diffrn_reflns_number 17240
_diffrn_reflns_point_group_measured_fraction_full 0.997
_diffrn_reflns_point_group_measured_fraction_max 0.991
_diffrn_reflns_theta_full 68.125
_diffrn_reflns_theta_max 68.125
_diffrn_reflns_theta_min 2.979
_exptl_absorpt_coefficient_mu 2.766
_exptl_crystal_colour Colourless
_exptl_crystal_density_diffrn 1.327
_exptl_crystal_description rod-shape
_exptl_crystal_F_000 760
_exptl_crystal_size_max 0.32
_exptl_crystal_size_mid 0.22
_exptl_crystal_size_min 0.20
_refine_diff_density_max 0.398
_refine_diff_density_min -0.348
_refine_diff_density_rms 0.053
_refine_ls_extinction_method none
_refine_ls_goodness_of_fit_ref 1.009
_refine_ls_hydrogen_treatment constr
_refine_ls_matrix_type full
_refine_ls_number_parameters 218
_refine_ls_number_reflns 3262
_refine_ls_number_restraints 0
_refine_ls_restrained_S_all 1.009
_refine_ls_R_factor_all 0.0506
_refine_ls_R_factor_gt 0.0481
_refine_ls_shift/su_max 0.000
_refine_ls_shift/su_mean 0.000
_refine_ls_structure_factor_coef Fsqd
_refine_ls_weighting_details 'w=1/[\s^2^(Fo^2^)+(0.0661P)^2^+1.6195P] where P=(Fo^2^+2Fc^2^)/3'
_refine_ls_weighting_scheme calc
_refine_ls_wR_factor_gt 0.1331
_refine_ls_wR_factor_ref 0.1350
_reflns_Friedel_coverage 0.000
_reflns_number_gt 2985
_reflns_number_total 3262
_reflns_threshold_expression 'I > 2\s(I)'
_cod_data_source_file d2nj05285g2.cif
_cod_data_source_block mr-24_auto
_cod_depositor_comments 'Adding full bibliography for 7062178.cif.'
_cod_original_sg_symbol_H-M 'P 21/c'
_cod_database_code 7062178
_shelx_shelxl_version_number 2018/3
_shelx_space_group_comment
;
The symmetry employed for this shelxl refinement is uniquely defined
by the following loop, which should always be used as a source of
symmetry information in preference to the above space-group names.
They are only intended as comments.
;

loop_
_space_group_symop_operation_xyz
'x, y, z'
'-x, y+1/2, -z+1/2'
'-x, -y, -z'
'x, -y-1/2, z-1/2'

loop_
_atom_site_label
_atom_site_type_symbol
_atom_site_fract_x
_atom_site_fract_y
_atom_site_fract_z
_atom_site_U_iso_or_equiv
_atom_site_adp_type
_atom_site_occupancy
_atom_site_site_symmetry_order
_atom_site_calc_flag
_atom_site_refinement_flags_posn
_atom_site_refinement_flags_adp
_atom_site_refinement_flags_occupancy
_atom_site_disorder_assembly
_atom_site_disorder_group
S001 S 0.24645(4) 0.30159(8) 0.70419(5) 0.0541(2) Uani 1 1 d . . . . .
S002 S 0.08120(4) 0.30342(8) 0.52921(5) 0.0549(2) Uani 1 1 d . . . . .
O003 O 0.23427(13) 0.6887(2) 0.55752(14) 0.0549(5) Uani 1 1 d . . . . .
N004 N 0.10581(12) 0.1331(2) 0.69135(14) 0.0413(4) Uani 1 1 d . . . . .
O005 O 0.20067(18) 0.6388(3) 0.70230(18) 0.0855(7) Uani 1 1 d . . . . .
C006 C 0.42228(15) 0.3730(2) 0.58637(16) 0.0377(5) Uani 1 1 d . . . . .
C007 C 0.37424(15) 0.4561(2) 0.64510(16) 0.0381(5) Uani 1 1 d . . . . .
C008 C 0.51795(15) 0.3826(3) 0.61101(18) 0.0427(5) Uani 1 1 d . . . . .
C009 C 0.13744(15) 0.2389(3) 0.64032(17) 0.0399(5) Uani 1 1 d . . . . .
C00A C 0.27224(15) 0.4464(3) 0.62249(18) 0.0428(5) Uani 1 1 d . . . . .
H00A H 0.249217 0.412807 0.553215 0.051 Uiso 1 1 calc R U . . .
C00B C 0.37977(18) 0.2776(3) 0.50523(18) 0.0471(6) Uani 1 1 d . . . . .
H00B H 0.317353 0.267711 0.488093 0.057 Uiso 1 1 calc R U . . .
C00C C 0.23061(17) 0.6003(3) 0.6348(2) 0.0510(6) Uani 1 1 d . . . . .
C00D C 0.42122(17) 0.5412(3) 0.72405(19) 0.0494(6) Uani 1 1 d . . . . .
H00D H 0.389617 0.595385 0.762112 0.059 Uiso 1 1 calc R U . . .
C00E C 0.15185(17) 0.0760(3) 0.79149(19) 0.0512(6) Uani 1 1 d . . . . .
H00C H 0.155761 0.154896 0.841524 0.061 Uiso 1 1 calc R U . . .
H00E H 0.212163 0.040656 0.792954 0.061 Uiso 1 1 calc R U . . .
C00F C 0.01586(16) 0.0643(3) 0.6560(2) 0.0524(6) Uani 1 1 d . . . . .
H00F H 0.013995 -0.005543 0.601088 0.063 Uiso 1 1 calc R U . . .
H00G H -0.030036 0.141859 0.634596 0.063 Uiso 1 1 calc R U . . .
C00G C 0.56235(17) 0.4723(3) 0.6936(2) 0.0557(7) Uani 1 1 d . . . . .
H00H H 0.624918 0.478787 0.710075 0.067 Uiso 1 1 calc R U . . .
C00H C 0.56607(19) 0.3018(3) 0.5528(2) 0.0575(7) Uani 1 1 d . . . . .
H00I H 0.628529 0.310123 0.567836 0.069 Uiso 1 1 calc R U . . .
C00I C 0.51539(19) 0.5491(3) 0.7491(2) 0.0589(7) Uani 1 1 d . . . . .
H00J H 0.545673 0.606763 0.803664 0.071 Uiso 1 1 calc R U . . .
C00J C 0.4296(2) 0.2002(3) 0.4521(2) 0.0622(8) Uani 1 1 d . . . . .
H00K H 0.400589 0.138086 0.399355 0.075 Uiso 1 1 calc R U . . .
C00K C 0.5235(2) 0.2127(3) 0.4757(2) 0.0644(8) Uani 1 1 d . . . . .
H00L H 0.556516 0.160015 0.438440 0.077 Uiso 1 1 calc R U . . .
C00L C 0.1979(2) 0.8422(4) 0.5566(3) 0.0705(9) Uani 1 1 d . . . . .
H00M H 0.223445 0.892242 0.619865 0.085 Uiso 1 1 calc R U . . .
H00N H 0.132940 0.837968 0.546419 0.085 Uiso 1 1 calc R U . . .
C00M C 0.0936(2) -0.0536(4) 0.8091(2) 0.0709(9) Uani 1 1 d . . . . .
H00O H 0.115295 -0.149889 0.789603 0.085 Uiso 1 1 calc R U . . .
H00P H 0.093008 -0.059212 0.878983 0.085 Uiso 1 1 calc R U . . .
C00N C 0.2211(2) 0.9280(3) 0.4742(3) 0.0759(10) Uani 1 1 d . . . . .
H00Q H 0.200619 0.872492 0.412894 0.114 Uiso 1 1 calc R U . . .
H00R H 0.285306 0.940931 0.488475 0.114 Uiso 1 1 calc R U . . .
H00S H 0.192542 1.026176 0.467906 0.114 Uiso 1 1 calc R U . . .
C00O C 0.0033(2) -0.0192(5) 0.7467(3) 0.0924(12) Uani 1 1 d . . . . .
H00T H -0.029548 0.043861 0.783188 0.111 Uiso 1 1 calc R U . . .
H00U H -0.030320 -0.112686 0.727137 0.111 Uiso 1 1 calc R U . . .

loop_
_atom_site_aniso_label
_atom_site_aniso_U_11
_atom_site_aniso_U_22
_atom_site_aniso_U_33
_atom_site_aniso_U_23
_atom_site_aniso_U_13
_atom_site_aniso_U_12
S001 0.0401(3) 0.0677(5) 0.0512(4) 0.0181(3) 0.0051(3) -0.0112(3)
S002 0.0481(4) 0.0670(5) 0.0458(4) 0.0131(3) 0.0050(3) -0.0046(3)
O003 0.0607(11) 0.0468(10) 0.0602(11) 0.0052(8) 0.0208(9) 0.0147(8)
N004 0.0365(10) 0.0458(11) 0.0429(10) 0.0051(9) 0.0126(8) -0.0015(8)
O005 0.1057(18) 0.0895(17) 0.0775(15) 0.0012(13) 0.0532(14) 0.0272(14)
C006 0.0411(11) 0.0324(11) 0.0399(11) 0.0081(9) 0.0107(9) -0.0011(9)
C007 0.0401(11) 0.0347(11) 0.0408(11) 0.0032(9) 0.0126(9) -0.0031(9)
C008 0.0407(12) 0.0380(12) 0.0504(13) 0.0070(10) 0.0134(10) -0.0007(9)
C009 0.0369(11) 0.0425(12) 0.0429(12) 0.0001(10) 0.0146(9) 0.0020(9)
C00A 0.0390(12) 0.0469(13) 0.0444(12) 0.0036(10) 0.0139(10) -0.0021(10)
C00B 0.0499(13) 0.0431(13) 0.0456(13) -0.0029(10) 0.0068(11) 0.0013(10)
C00C 0.0446(13) 0.0577(15) 0.0537(14) -0.0004(12) 0.0179(11) 0.0045(11)
C00D 0.0528(14) 0.0471(14) 0.0496(14) -0.0074(11) 0.0149(11) -0.0052(11)
C00E 0.0507(14) 0.0579(15) 0.0459(13) 0.0109(12) 0.0136(11) -0.0006(12)
C00F 0.0406(12) 0.0545(15) 0.0620(16) 0.0015(12) 0.0127(11) -0.0093(11)
C00G 0.0399(13) 0.0533(15) 0.0710(17) 0.0005(13) 0.0082(12) -0.0107(11)
C00H 0.0509(15) 0.0554(16) 0.0713(18) 0.0113(14) 0.0249(14) 0.0102(12)
C00I 0.0552(16) 0.0542(16) 0.0615(16) -0.0158(13) 0.0038(13) -0.0148(13)
C00J 0.078(2) 0.0576(17) 0.0487(15) -0.0084(12) 0.0111(14) 0.0104(14)
C00K 0.075(2) 0.0622(18) 0.0611(17) 0.0004(14) 0.0268(15) 0.0220(15)
C00L 0.073(2) 0.0530(16) 0.083(2) -0.0010(15) 0.0141(17) 0.0239(15)
C00M 0.087(2) 0.0629(19) 0.0646(18) 0.0133(15) 0.0232(16) -0.0149(16)
C00N 0.0607(18) 0.0464(16) 0.120(3) 0.0139(17) 0.0208(18) 0.0086(13)
C00O 0.0627(19) 0.109(3) 0.108(3) 0.042(2) 0.0256(19) -0.0209(19)

loop_
_atom_type_symbol
_atom_type_description
_atom_type_scat_dispersion_real
_atom_type_scat_dispersion_imag
_atom_type_scat_source
C C 0.0181 0.0091 'International Tables Vol C Tables 4.2.6.8 and 6.1.1.4'
H H 0.0000 0.0000 'International Tables Vol C Tables 4.2.6.8 and 6.1.1.4'
N N 0.0311 0.0180 'International Tables Vol C Tables 4.2.6.8 and 6.1.1.4'
O O 0.0492 0.0322 'International Tables Vol C Tables 4.2.6.8 and 6.1.1.4'
S S 0.3331 0.5567 'International Tables Vol C Tables 4.2.6.8 and 6.1.1.4'

loop_
_geom_angle_atom_site_label_1
_geom_angle_atom_site_label_2
_geom_angle_atom_site_label_3
_geom_angle
_geom_angle_site_symmetry_1
_geom_angle_site_symmetry_3
_geom_angle_publ_flag
C009 S001 C00A 103.45(11) . . ?
C00C O003 C00L 116.8(2) . . ?
C009 N004 C00F 123.1(2) . . ?
C009 N004 C00E 125.7(2) . . ?
C00F N004 C00E 111.14(19) . . ?
C00B C006 C008 117.7(2) . . ?
C00B C006 C007 123.5(2) . . ?
C008 C006 C007 118.8(2) . . ?
C00D C007 C006 119.3(2) . . ?
C00D C007 C00A 120.2(2) . . ?
C006 C007 C00A 120.4(2) . . ?
C00H C008 C00G 121.7(2) . . ?
C00H C008 C006 119.2(2) . . ?
C00G C008 C006 119.1(2) . . ?
N004 C009 S002 123.74(18) . . ?
N004 C009 S001 112.07(17) . . ?
S002 C009 S001 124.19(14) . . ?
C007 C00A C00C 111.49(19) . . ?
C007 C00A S001 106.59(16) . . ?
C00C C00A S001 112.95(16) . . ?
C007 C00A H00A 108.6 . . ?
C00C C00A H00A 108.6 . . ?
S001 C00A H00A 108.6 . . ?
C00J C00B C006 120.7(3) . . ?
C00J C00B H00B 119.7 . . ?
C006 C00B H00B 119.7 . . ?
O005 C00C O003 124.6(3) . . ?
O005 C00C C00A 126.5(3) . . ?
O003 C00C C00A 108.8(2) . . ?
C007 C00D C00I 121.9(2) . . ?
C007 C00D H00D 119.0 . . ?
C00I C00D H00D 119.0 . . ?
N004 C00E C00M 104.2(2) . . ?
N004 C00E H00C 110.9 . . ?
C00M C00E H00C 110.9 . . ?
N004 C00E H00E 110.9 . . ?
C00M C00E H00E 110.9 . . ?
H00C C00E H00E 108.9 . . ?
N004 C00F C00O 103.1(2) . . ?
N004 C00F H00F 111.1 . . ?
C00O C00F H00F 111.1 . . ?
N004 C00F H00G 111.1 . . ?
C00O C00F H00G 111.1 . . ?
H00F C00F H00G 109.1 . . ?
C00I C00G C008 121.2(2) . . ?
C00I C00G H00H 119.4 . . ?
C008 C00G H00H 119.4 . . ?
C00K C00H C008 121.5(3) . . ?
C00K C00H H00I 119.2 . . ?
C008 C00H H00I 119.2 . . ?
C00G C00I C00D 119.7(2) . . ?
C00G C00I H00J 120.1 . . ?
C00D C00I H00J 120.1 . . ?
C00B C00J C00K 121.2(3) . . ?
C00B C00J H00K 119.4 . . ?
C00K C00J H00K 119.4 . . ?
C00H C00K C00J 119.6(3) . . ?
C00H C00K H00L 120.2 . . ?
C00J C00K H00L 120.2 . . ?
O003 C00L C00N 108.1(3) . . ?
O003 C00L H00M 110.1 . . ?
C00N C00L H00M 110.1 . . ?
O003 C00L H00N 110.1 . . ?
C00N C00L H00N 110.1 . . ?
H00M C00L H00N 108.4 . . ?
C00O C00M C00E 105.1(3) . . ?
C00O C00M H00O 110.7 . . ?
C00E C00M H00O 110.7 . . ?
C00O C00M H00P 110.7 . . ?
C00E C00M H00P 110.7 . . ?
H00O C00M H00P 108.8 . . ?
C00L C00N H00Q 109.5 . . ?
C00L C00N H00R 109.5 . . ?
H00Q C00N H00R 109.5 . . ?
C00L C00N H00S 109.5 . . ?
H00Q C00N H00S 109.5 . . ?
H00R C00N H00S 109.5 . . ?
C00M C00O C00F 107.0(2) . . ?
C00M C00O H00T 110.3 . . ?
C00F C00O H00T 110.3 . . ?
C00M C00O H00U 110.3 . . ?
C00F C00O H00U 110.3 . . ?
H00T C00O H00U 108.6 . . ?

loop_
_geom_bond_atom_site_label_1
_geom_bond_atom_site_label_2
_geom_bond_distance
_geom_bond_site_symmetry_2
_geom_bond_publ_flag
S001 C009 1.770(2) . ?
S001 C00A 1.808(2) . ?
S002 C009 1.662(2) . ?
O003 C00C 1.333(3) . ?
O003 C00L 1.455(3) . ?
N004 C009 1.329(3) . ?
N004 C00F 1.472(3) . ?
N004 C00E 1.476(3) . ?
O005 C00C 1.187(3) . ?
C006 C00B 1.420(3) . ?
C006 C008 1.422(3) . ?
C006 C007 1.426(3) . ?
C007 C00D 1.369(3) . ?
C007 C00A 1.518(3) . ?
C008 C00H 1.411(4) . ?
C008 C00G 1.413(4) . ?
C00A C00C 1.520(3) . ?
C00A H00A 0.9800 . ?
C00B C00J 1.365(4) . ?
C00B H00B 0.9300 . ?
C00D C00I 1.399(4) . ?
C00D H00D 0.9300 . ?
C00E C00M 1.502(4) . ?
C00E H00C 0.9700 . ?
C00E H00E 0.9700 . ?
C00F C00O 1.507(4) . ?
C00F H00F 0.9700 . ?
C00F H00G 0.9700 . ?
C00G C00I 1.356(4) . ?
C00G H00H 0.9300 . ?
C00H C00K 1.351(4) . ?
C00H H00I 0.9300 . ?
C00I H00J 0.9300 . ?
C00J C00K 1.398(4) . ?
C00J H00K 0.9300 . ?
C00K H00L 0.9300 . ?
C00L C00N 1.482(5) . ?
C00L H00M 0.9700 . ?
C00L H00N 0.9700 . ?
C00M C00O 1.467(5) . ?
C00M H00O 0.9700 . ?
C00M H00P 0.9700 . ?
C00N H00Q 0.9600 . ?
C00N H00R 0.9600 . ?
C00N H00S 0.9600 . ?
C00O H00T 0.9700 . ?
C00O H00U 0.9700 . ?

loop_
_geom_torsion_atom_site_label_1
_geom_torsion_atom_site_label_2
_geom_torsion_atom_site_label_3
_geom_torsion_atom_site_label_4
_geom_torsion
_geom_torsion_site_symmetry_1
_geom_torsion_site_symmetry_2
_geom_torsion_site_symmetry_3
_geom_torsion_site_symmetry_4
_geom_torsion_publ_flag
C00B C006 C007 C00D 177.8(2) . . . . ?
C008 C006 C007 C00D -0.8(3) . . . . ?
C00B C006 C007 C00A -0.2(3) . . . . ?
C008 C006 C007 C00A -178.8(2) . . . . ?
C00B C006 C008 C00H 1.9(3) . . . . ?
C007 C006 C008 C00H -179.4(2) . . . . ?
C00B C006 C008 C00G -177.8(2) . . . . ?
C007 C006 C008 C00G 0.9(3) . . . . ?
C00F N004 C009 S002 -1.8(3) . . . . ?
C00E N004 C009 S002 -177.87(19) . . . . ?
C00F N004 C009 S001 178.64(18) . . . . ?
C00E N004 C009 S001 2.6(3) . . . . ?
C00A S001 C009 N004 -178.35(17) . . . . ?
C00A S001 C009 S002 2.07(19) . . . . ?
C00D C007 C00A C00C 41.0(3) . . . . ?
C006 C007 C00A C00C -141.0(2) . . . . ?
C00D C007 C00A S001 -82.6(2) . . . . ?
C006 C007 C00A S001 95.4(2) . . . . ?
C009 S001 C00A C007 -155.51(16) . . . . ?
C009 S001 C00A C00C 81.71(19) . . . . ?
C008 C006 C00B C00J -1.1(4) . . . . ?
C007 C006 C00B C00J -179.7(2) . . . . ?
C00L O003 C00C O005 -0.6(4) . . . . ?
C00L O003 C00C C00A -179.6(2) . . . . ?
C007 C00A C00C O005 -104.3(3) . . . . ?
S001 C00A C00C O005 15.7(4) . . . . ?
C007 C00A C00C O003 74.6(3) . . . . ?
S001 C00A C00C O003 -165.39(18) . . . . ?
C006 C007 C00D C00I -0.1(4) . . . . ?
C00A C007 C00D C00I 178.0(2) . . . . ?
C009 N004 C00E C00M -173.3(2) . . . . ?
C00F N004 C00E C00M 10.2(3) . . . . ?
C009 N004 C00F C00O -167.9(3) . . . . ?
C00E N004 C00F C00O 8.7(3) . . . . ?
C00H C008 C00G C00I -179.8(3) . . . . ?
C006 C008 C00G C00I -0.1(4) . . . . ?
C00G C008 C00H C00K 178.1(3) . . . . ?
C006 C008 C00H C00K -1.6(4) . . . . ?
C008 C00G C00I C00D -0.7(4) . . . . ?
C007 C00D C00I C00G 0.8(4) . . . . ?
C006 C00B C00J C00K -0.2(4) . . . . ?
C008 C00H C00K C00J 0.4(4) . . . . ?
C00B C00J C00K C00H 0.6(5) . . . . ?
C00C O003 C00L C00N 171.3(3) . . . . ?
N004 C00E C00M C00O -25.5(3) . . . . ?
C00E C00M C00O C00F 31.9(4) . . . . ?
N004 C00F C00O C00M -25.0(4) . . . . ?
